data_4120867
loop_
_publ_author_name
'Zhiji Han'
'Luxi Shen'
'William W. Brennessel'
'Patrick L. Holland'
'Richard Eisenberg'

_publ_section_title
;
 Nickel Pyridinethiolate Complexes as Catalysts for the Light-Driven
 Production of Hydrogen from Aqueous Solutions in Noble-Metal-Free Systems
;
_journal_name_full 'Journal of the American Chemical Society'
_journal_page_first 14659
_journal_page_last 14669
_journal_paper_doi 10.1021/ja405257s
_journal_volume 135
_journal_year 2013
_chemical_formula_moiety 'C23 H29 Cl3 N4 Ni S3'
_chemical_formula_sum 'C23 H29 Cl3 N4 Ni S3'
_chemical_formula_weight 622.74
_chemical_name_common eiszh17
_chemical_name_systematic
; 
 ? 
;
_space_group_IT_number 14
_symmetry_cell_setting monoclinic
_symmetry_space_group_name_Hall '-P 2ybc'
_symmetry_space_group_name_H-M 'P 1 21/c 1'
_atom_sites_solution_hydrogens geom
_atom_sites_solution_primary direct
_atom_sites_solution_secondary difmap
_audit_creation_method SHELXL-97
_cell_angle_alpha 90.00
_cell_angle_beta 97.942(3)
_cell_angle_gamma 90.00
_cell_formula_units_Z 8
_cell_length_a 18.599(3)
_cell_length_b 30.652(4)
_cell_length_c 9.5561(13)
_cell_measurement_reflns_used 4085
_cell_measurement_temperature 100.0(5)
_cell_measurement_theta_max 29.26
_cell_measurement_theta_min 2.25
_cell_volume 5395.6(13)
_computing_cell_refinement 'SAINT (Bruker, 2009)'
_computing_data_collection 'APEX2 (Bruker, 2012)'
_computing_data_reduction 'SAINT (Bruker, 2009)'
_computing_molecular_graphics 'SHELXTL (Sheldrick, 2008)'
_computing_publication_material 'SHELXTL (Sheldrick, 2008)'
_computing_structure_refinement 'SHELXL-97 (Sheldrick, 2008)'
_computing_structure_solution 'SIR97 (Altomare et al., 1999)'
_diffrn_ambient_temperature 100.0(5)
_diffrn_measured_fraction_theta_full 1.000
_diffrn_measured_fraction_theta_max 1.000
_diffrn_measurement_device_type 'Bruker SMART APEX II CCD Platform'
_diffrn_measurement_method 'area detector, \w scans per \f'
_diffrn_radiation_monochromator graphite
_diffrn_radiation_source 'fine-focus sealed tube'
_diffrn_radiation_type MoK\a
_diffrn_radiation_wavelength 0.71073
_diffrn_reflns_av_R_equivalents 0.1265
_diffrn_reflns_av_sigmaI/netI 0.1099
_diffrn_reflns_limit_h_max 24
_diffrn_reflns_limit_h_min -24
_diffrn_reflns_limit_k_max 39
_diffrn_reflns_limit_k_min -37
_diffrn_reflns_limit_l_max 12
_diffrn_reflns_limit_l_min -12
_diffrn_reflns_number 53127
_diffrn_reflns_theta_full 27.48
_diffrn_reflns_theta_max 27.48
_diffrn_reflns_theta_min 1.29
_diffrn_standards_number 0
_exptl_absorpt_coefficient_mu 1.269
_exptl_absorpt_correction_T_max 0.9053
_exptl_absorpt_correction_T_min 0.7338
_exptl_absorpt_correction_type multi-scan
_exptl_absorpt_process_details 'SADABS (Sheldrick, 2008)'
_exptl_crystal_colour green
_exptl_crystal_density_diffrn 1.533
_exptl_crystal_density_meas 0
_exptl_crystal_description plate
_exptl_crystal_F_000 2576
_exptl_crystal_size_max 0.26
_exptl_crystal_size_mid 0.22
_exptl_crystal_size_min 0.08
_refine_diff_density_max 0.888
_refine_diff_density_min -0.565
_refine_diff_density_rms 0.116
_refine_ls_extinction_method none
_refine_ls_goodness_of_fit_ref 1.019
_refine_ls_hydrogen_treatment constr
_refine_ls_matrix_type full
_refine_ls_number_parameters 621
_refine_ls_number_reflns 12394
_refine_ls_number_restraints 0
_refine_ls_restrained_S_all 1.019
_refine_ls_R_factor_all 0.1367
_refine_ls_R_factor_gt 0.0623
_refine_ls_shift/su_max 0.001
_refine_ls_shift/su_mean 0.000
_refine_ls_structure_factor_coef Fsqd
_refine_ls_weighting_details 'calc w=1/[\s^2^(Fo^2^)+(0.0515P)^2^+5.7527P] where P=(Fo^2^+2Fc^2^)/3'
_refine_ls_weighting_scheme calc
_refine_ls_wR_factor_gt 0.1262
_refine_ls_wR_factor_ref 0.1551
_reflns_number_gt 6642
_reflns_number_total 12394
_reflns_threshold_expression >2sigma(I)
_cod_data_source_file ja405257s_si_001.cif
_cod_data_source_block eiszh17
_cod_original_cell_volume 5395.7(13)
_cod_database_code 4120867

loop_
_symmetry_equiv_pos_as_xyz
'x, y, z'
'-x, y+1/2, -z+1/2'
'-x, -y, -z'
'x, -y-1/2, z-1/2'

loop_
_atom_site_label
_atom_site_type_symbol
_atom_site_fract_x
_atom_site_fract_y
_atom_site_fract_z
_atom_site_U_iso_or_equiv
_atom_site_adp_type
_atom_site_occupancy
_atom_site_symmetry_multiplicity
_atom_site_calc_flag
_atom_site_refinement_flags
Ni1 Ni 0.78183(3) 0.12180(2) 0.82621(7) 0.02064(17) Uani 1 1 d .
Cl1 Cl 0.64283(7) 0.26926(5) 1.07464(14) 0.0287(3) Uani 1 1 d .
Cl2 Cl 0.76072(8) 0.05711(5) 1.39654(15) 0.0334(3) Uani 1 1 d .
Cl3 Cl 0.78692(11) 0.20034(6) 0.27296(16) 0.0499(5) Uani 1 1 d .
S1 S 0.65607(7) 0.10102(5) 0.72071(14) 0.0234(3) Uani 1 1 d .
S2 S 0.84220(8) 0.05084(5) 0.79143(16) 0.0282(3) Uani 1 1 d .
S3 S 0.88850(7) 0.16953(5) 0.90804(14) 0.0235(3) Uani 1 1 d .
N1 N 0.7058(2) 0.16600(14) 0.8753(4) 0.0200(9) Uani 1 1 d .
N2 N 0.7857(2) 0.08282(14) 1.0001(5) 0.0223(10) Uani 1 1 d .
N3 N 0.8107(2) 0.15853(14) 0.6652(4) 0.0215(10) Uani 1 1 d .
C1 C 0.6433(3) 0.14728(18) 0.8170(5) 0.0213(12) Uani 1 1 d .
C2 C 0.5765(3) 0.16606(18) 0.8396(6) 0.0230(12) Uani 1 1 d .
H2 H 0.5321 0.1530 0.7997 0.028 Uiso 1 1 calc R
C3 C 0.5762(3) 0.20313(18) 0.9190(6) 0.0244(12) Uani 1 1 d .
H3 H 0.5316 0.2155 0.9370 0.029 Uiso 1 1 calc R
C4 C 0.6417(3) 0.22245(18) 0.9729(5) 0.0231(12) Uani 1 1 d .
C5 C 0.7059(3) 0.20318(17) 0.9500(5) 0.0203(11) Uani 1 1 d .
H5 H 0.7508 0.2163 0.9873 0.024 Uiso 1 1 calc R
C6 C 0.8176(3) 0.04634(18) 0.9569(6) 0.0265(13) Uani 1 1 d .
C7 C 0.8272(3) 0.01048(18) 1.0480(6) 0.0255(12) Uani 1 1 d .
H7 H 0.8471 -0.0158 1.0173 0.031 Uiso 1 1 calc R
C8 C 0.8082(3) 0.01297(19) 1.1809(6) 0.0286(13) Uani 1 1 d .
H8 H 0.8145 -0.0115 1.2426 0.034 Uiso 1 1 calc R
C9 C 0.7795(3) 0.05170(18) 1.2246(6) 0.0244(12) Uani 1 1 d .
C10 C 0.7674(3) 0.08605(17) 1.1303(6) 0.0224(12) Uani 1 1 d .
H10 H 0.7458 0.1122 1.1582 0.027 Uiso 1 1 calc R
C11 C 0.8679(3) 0.18207(17) 0.7321(6) 0.0213(12) Uani 1 1 d .
C12 C 0.9019(3) 0.21231(18) 0.6521(6) 0.0258(13) Uani 1 1 d .
H12 H 0.9421 0.2288 0.6959 0.031 Uiso 1 1 calc R
C13 C 0.8777(3) 0.21812(17) 0.5127(6) 0.0284(13) Uani 1 1 d .
H13 H 0.9005 0.2387 0.4591 0.034 Uiso 1 1 calc R
C14 C 0.8207(3) 0.19420(19) 0.4507(6) 0.0282(13) Uani 1 1 d .
C15 C 0.7866(3) 0.16428(18) 0.5291(6) 0.0270(13) Uani 1 1 d .
H15 H 0.7461 0.1480 0.4853 0.032 Uiso 1 1 calc R
Ni2 Ni 0.28436(3) 0.12121(2) 0.86822(7) 0.02093(17) Uani 1 1 d .
Cl4 Cl 0.13859(8) 0.27118(5) 1.09094(15) 0.0293(3) Uani 1 1 d .
Cl5 Cl 0.24488(8) 0.05873(5) 1.43513(15) 0.0336(3) Uani 1 1 d .
Cl6 Cl 0.27625(11) 0.20021(6) 0.31202(16) 0.0502(5) Uani 1 1 d .
S4 S 0.16001(7) 0.10001(5) 0.75551(15) 0.0258(3) Uani 1 1 d .
S5 S 0.34965(7) 0.05112(5) 0.84905(15) 0.0270(3) Uani 1 1 d .
S6 S 0.39012(7) 0.17043(5) 0.94291(15) 0.0239(3) Uani 1 1 d .
N4 N 0.2071(2) 0.16579(14) 0.9087(4) 0.0199(9) Uani 1 1 d .
N5 N 0.2858(2) 0.08386(14) 1.0473(5) 0.0217(10) Uani 1 1 d .
N6 N 0.3109(2) 0.15722(14) 0.7031(4) 0.0222(10) Uani 1 1 d .
C16 C 0.1450(3) 0.14757(17) 0.8447(5) 0.0192(11) Uani 1 1 d .
C17 C 0.0780(3) 0.16665(18) 0.8566(5) 0.0227(12) Uani 1 1 d .
H17 H 0.0345 0.1535 0.8124 0.027 Uiso 1 1 calc R
C18 C 0.0752(3) 0.20473(19) 0.9327(5) 0.0251(12) Uani 1 1 d .
H18 H 0.0300 0.2178 0.9432 0.030 Uiso 1 1 calc R
C19 C 0.1403(3) 0.22352(17) 0.9936(5) 0.0216(12) Uani 1 1 d .
C20 C 0.2052(3) 0.20344(18) 0.9810(5) 0.0207(11) Uani 1 1 d .
H20 H 0.2493 0.2163 1.0238 0.025 Uiso 1 1 calc R
C21 C 0.3220(3) 0.04772(18) 1.0132(6) 0.0229(12) Uani 1 1 d .
C22 C 0.3322(3) 0.01259(18) 1.1088(6) 0.0258(12) Uani 1 1 d .
H22 H 0.3560 -0.0131 1.0839 0.031 Uiso 1 1 calc R
C23 C 0.3079(3) 0.01527(18) 1.2375(6) 0.0254(12) Uani 1 1 d .
H23 H 0.3146 -0.0083 1.3027 0.030 Uiso 1 1 calc R
C24 C 0.2732(3) 0.05347(18) 1.2702(6) 0.0237(12) Uani 1 1 d .
C25 C 0.2619(3) 0.08649(18) 1.1724(6) 0.0241(12) Uani 1 1 d .
H25 H 0.2365 0.1119 1.1945 0.029 Uiso 1 1 calc R
C26 C 0.3677(3) 0.18160(18) 0.7668(6) 0.0230(12) Uani 1 1 d .
C27 C 0.3992(3) 0.21278(18) 0.6849(6) 0.0252(12) Uani 1 1 d .
H27 H 0.4391 0.2299 0.7267 0.030 Uiso 1 1 calc R
C28 C 0.3726(3) 0.21827(19) 0.5471(6) 0.0311(14) Uani 1 1 d .
H28 H 0.3939 0.2390 0.4915 0.037 Uiso 1 1 calc R
C29 C 0.3138(3) 0.19333(19) 0.4873(6) 0.0306(14) Uani 1 1 d .
C30 C 0.2843(3) 0.16315(18) 0.5684(6) 0.0253(12) Uani 1 1 d .
H30 H 0.2441 0.1462 0.5275 0.030 Uiso 1 1 calc R
N7 N 0.5209(2) 0.09268(15) 0.2926(5) 0.0241(10) Uani 1 1 d .
C31 C 0.4996(3) 0.08536(19) 0.1349(6) 0.0316(14) Uani 1 1 d .
H31A H 0.4625 0.0620 0.1220 0.038 Uiso 1 1 calc R
H31B H 0.4764 0.1124 0.0935 0.038 Uiso 1 1 calc R
C32 C 0.5591(4) 0.0734(2) 0.0535(7) 0.0434(17) Uani 1 1 d .
H32A H 0.5396 0.0705 -0.0468 0.065 Uiso 1 1 calc R
H32B H 0.5805 0.0456 0.0885 0.065 Uiso 1 1 calc R
H32C H 0.5964 0.0961 0.0649 0.065 Uiso 1 1 calc R
C33 C 0.5724(3) 0.1308(2) 0.3212(6) 0.0336(15) Uani 1 1 d .
H33A H 0.6155 0.1253 0.2733 0.040 Uiso 1 1 calc R
H33B H 0.5893 0.1321 0.4240 0.040 Uiso 1 1 calc R
C34 C 0.5406(4) 0.1748(2) 0.2734(6) 0.0401(16) Uani 1 1 d .
H34A H 0.5781 0.1973 0.2919 0.060 Uiso 1 1 calc R
H34B H 0.5002 0.1817 0.3255 0.060 Uiso 1 1 calc R
H34C H 0.5229 0.1738 0.1720 0.060 Uiso 1 1 calc R
C35 C 0.4516(3) 0.0999(2) 0.3558(6) 0.0312(14) Uani 1 1 d .
H35A H 0.4242 0.1240 0.3039 0.037 Uiso 1 1 calc R
H35B H 0.4214 0.0733 0.3407 0.037 Uiso 1 1 calc R
C36 C 0.4620(3) 0.1107(2) 0.5109(6) 0.0361(15) Uani 1 1 d .
H36A H 0.4149 0.1098 0.5461 0.054 Uiso 1 1 calc R
H36B H 0.4830 0.1399 0.5253 0.054 Uiso 1 1 calc R
H36C H 0.4948 0.0893 0.5622 0.054 Uiso 1 1 calc R
C37 C 0.5603(3) 0.0526(2) 0.3571(6) 0.0305(14) Uani 1 1 d .
H37A H 0.6076 0.0504 0.3209 0.037 Uiso 1 1 calc R
H37B H 0.5707 0.0570 0.4606 0.037 Uiso 1 1 calc R
C38 C 0.5212(4) 0.0100(2) 0.3299(6) 0.0382(16) Uani 1 1 d .
H38A H 0.5504 -0.0135 0.3787 0.057 Uiso 1 1 calc R
H38B H 0.5134 0.0041 0.2281 0.057 Uiso 1 1 calc R
H38C H 0.4742 0.0115 0.3650 0.057 Uiso 1 1 calc R
N8 N 0.0111(2) 0.09306(16) 0.2954(4) 0.0244(10) Uani 1 1 d .
C39 C -0.0240(3) 0.0889(2) 0.1421(6) 0.0311(13) Uani 1 1 d .
H39A H -0.0651 0.0682 0.1382 0.037 Uiso 1 1 calc R
H39B H -0.0443 0.1176 0.1102 0.037 Uiso 1 1 calc R
C40 C 0.0254(4) 0.0738(2) 0.0399(6) 0.0405(16) Uani 1 1 d .
H40A H -0.0012 0.0736 -0.0560 0.061 Uiso 1 1 calc R
H40B H 0.0428 0.0443 0.0653 0.061 Uiso 1 1 calc R
H40C H 0.0670 0.0936 0.0439 0.061 Uiso 1 1 calc R
C41 C 0.0668(3) 0.1291(2) 0.3118(6) 0.0326(14) Uani 1 1 d .
H41A H 0.0913 0.1290 0.4105 0.039 Uiso 1 1 calc R
H41B H 0.1040 0.1225 0.2500 0.039 Uiso 1 1 calc R
C42 C 0.0384(4) 0.1741(2) 0.2777(7) 0.0383(15) Uani 1 1 d .
H42A H 0.0789 0.1949 0.2876 0.057 Uiso 1 1 calc R
H42B H 0.0042 0.1821 0.3428 0.057 Uiso 1 1 calc R
H42C H 0.0134 0.1748 0.1805 0.057 Uiso 1 1 calc R
C43 C -0.0501(3) 0.1019(2) 0.3809(6) 0.0281(13) Uani 1 1 d .
H43A H -0.0826 0.0762 0.3737 0.034 Uiso 1 1 calc R
H43B H -0.0787 0.1269 0.3382 0.034 Uiso 1 1 calc R
C44 C -0.0263(3) 0.1116(2) 0.5358(6) 0.0327(14) Uani 1 1 d .
H44A H -0.0689 0.1121 0.5858 0.049 Uiso 1 1 calc R
H44B H -0.0020 0.1400 0.5452 0.049 Uiso 1 1 calc R
H44C H 0.0074 0.0889 0.5766 0.049 Uiso 1 1 calc R
C45 C 0.0502(3) 0.05028(19) 0.3425(6) 0.0297(14) Uani 1 1 d .
H45A H 0.0917 0.0466 0.2890 0.036 Uiso 1 1 calc R
H45B H 0.0700 0.0528 0.4437 0.036 Uiso 1 1 calc R
C46 C 0.0033(3) 0.0099(2) 0.3223(6) 0.0353(15) Uani 1 1 d .
H46A H 0.0316 -0.0155 0.3600 0.053 Uiso 1 1 calc R
H46B H -0.0132 0.0055 0.2214 0.053 Uiso 1 1 calc R
H46C H -0.0388 0.0134 0.3725 0.053 Uiso 1 1 calc R

loop_
_atom_site_aniso_label
_atom_site_aniso_U_11
_atom_site_aniso_U_22
_atom_site_aniso_U_33
_atom_site_aniso_U_23
_atom_site_aniso_U_13
_atom_site_aniso_U_12
Ni1 0.0181(3) 0.0205(4) 0.0240(4) 0.0003(3) 0.0055(3) 0.0004(3)
Cl1 0.0301(7) 0.0275(8) 0.0288(8) -0.0072(6) 0.0049(6) 0.0019(6)
Cl2 0.0368(8) 0.0347(9) 0.0295(8) 0.0064(6) 0.0071(6) -0.0050(7)
Cl3 0.0837(13) 0.0392(10) 0.0238(9) 0.0049(7) -0.0025(8) -0.0043(9)
S1 0.0208(7) 0.0222(7) 0.0273(8) -0.0034(6) 0.0038(5) -0.0002(6)
S2 0.0263(7) 0.0255(8) 0.0347(9) -0.0031(6) 0.0109(6) 0.0001(6)
S3 0.0191(6) 0.0263(8) 0.0250(8) 0.0014(6) 0.0031(5) -0.0012(6)
N1 0.021(2) 0.019(2) 0.021(2) 0.0003(18) 0.0048(18) -0.0023(19)
N2 0.020(2) 0.018(2) 0.028(3) -0.0001(19) 0.0013(19) 0.0003(19)
N3 0.023(2) 0.020(3) 0.022(3) -0.0005(18) 0.0067(18) 0.004(2)
C1 0.020(3) 0.025(3) 0.020(3) 0.004(2) 0.004(2) 0.000(2)
C2 0.017(3) 0.023(3) 0.030(3) -0.001(2) 0.007(2) -0.002(2)
C3 0.021(3) 0.023(3) 0.030(3) 0.004(2) 0.008(2) 0.007(2)
C4 0.026(3) 0.026(3) 0.018(3) 0.000(2) 0.005(2) 0.001(2)
C5 0.017(3) 0.024(3) 0.020(3) -0.002(2) 0.004(2) -0.002(2)
C6 0.018(3) 0.022(3) 0.038(4) -0.007(2) -0.003(2) 0.001(2)
C7 0.025(3) 0.017(3) 0.034(3) -0.003(2) 0.002(2) 0.000(2)
C8 0.029(3) 0.021(3) 0.033(3) 0.004(2) -0.006(2) 0.000(3)
C9 0.021(3) 0.024(3) 0.028(3) -0.001(2) 0.002(2) -0.003(2)
C10 0.020(3) 0.017(3) 0.030(3) -0.003(2) 0.002(2) 0.001(2)
C11 0.016(2) 0.020(3) 0.030(3) -0.002(2) 0.007(2) 0.000(2)
C12 0.026(3) 0.021(3) 0.032(3) 0.000(2) 0.009(2) -0.002(2)
C13 0.043(4) 0.015(3) 0.030(3) 0.002(2) 0.015(3) 0.002(3)
C14 0.039(3) 0.026(3) 0.018(3) 0.000(2) -0.001(2) 0.006(3)
C15 0.030(3) 0.024(3) 0.028(3) 0.000(2) 0.007(2) 0.002(3)
Ni2 0.0177(3) 0.0203(4) 0.0255(4) 0.0011(3) 0.0058(3) 0.0002(3)
Cl4 0.0311(7) 0.0269(8) 0.0299(8) -0.0076(6) 0.0045(6) 0.0019(6)
Cl5 0.0409(8) 0.0334(8) 0.0276(8) -0.0003(6) 0.0091(6) -0.0044(7)
Cl6 0.0858(14) 0.0381(10) 0.0240(9) 0.0032(7) -0.0028(8) -0.0016(9)
S4 0.0210(7) 0.0224(8) 0.0344(8) -0.0047(6) 0.0056(6) -0.0012(6)
S5 0.0257(7) 0.0251(8) 0.0318(8) 0.0013(6) 0.0101(6) 0.0032(6)
S6 0.0196(7) 0.0252(8) 0.0269(8) 0.0029(6) 0.0036(5) -0.0002(6)
N4 0.020(2) 0.021(3) 0.020(2) 0.0030(18) 0.0065(18) -0.0027(19)
N5 0.020(2) 0.018(2) 0.027(3) 0.0014(19) 0.0023(19) 0.0011(19)
N6 0.023(2) 0.020(3) 0.023(3) -0.0022(18) 0.0025(18) 0.002(2)
C16 0.019(3) 0.019(3) 0.020(3) 0.002(2) 0.005(2) -0.002(2)
C17 0.021(3) 0.024(3) 0.022(3) 0.001(2) 0.001(2) -0.005(2)
C18 0.022(3) 0.031(3) 0.022(3) 0.003(2) 0.003(2) 0.005(3)
C19 0.028(3) 0.023(3) 0.015(3) 0.002(2) 0.007(2) 0.001(2)
C20 0.018(3) 0.028(3) 0.017(3) 0.001(2) 0.006(2) -0.004(2)
C21 0.019(3) 0.022(3) 0.027(3) -0.001(2) 0.002(2) -0.003(2)
C22 0.024(3) 0.018(3) 0.036(3) -0.003(2) 0.004(2) 0.000(2)
C23 0.021(3) 0.028(3) 0.026(3) 0.005(2) -0.003(2) 0.000(2)
C24 0.024(3) 0.024(3) 0.023(3) -0.003(2) 0.002(2) -0.003(2)
C25 0.021(3) 0.020(3) 0.031(3) -0.003(2) 0.003(2) -0.002(2)
C26 0.017(3) 0.023(3) 0.030(3) 0.001(2) 0.008(2) 0.003(2)
C27 0.028(3) 0.019(3) 0.029(3) 0.002(2) 0.007(2) -0.001(2)
C28 0.034(3) 0.024(3) 0.036(4) 0.006(3) 0.009(3) 0.001(3)
C29 0.048(4) 0.025(3) 0.019(3) 0.000(2) 0.006(3) 0.005(3)
C30 0.031(3) 0.020(3) 0.025(3) -0.001(2) 0.005(2) 0.003(2)
N7 0.015(2) 0.033(3) 0.023(3) 0.004(2) 0.0012(18) 0.001(2)
C31 0.039(3) 0.024(3) 0.028(3) 0.001(2) -0.008(3) -0.001(3)
C32 0.053(4) 0.048(4) 0.031(4) 0.001(3) 0.010(3) 0.002(3)
C33 0.028(3) 0.042(4) 0.030(3) -0.002(3) 0.002(3) -0.003(3)
C34 0.057(4) 0.031(4) 0.032(4) -0.004(3) 0.004(3) -0.016(3)
C35 0.021(3) 0.033(4) 0.039(4) -0.002(3) 0.001(2) 0.007(3)
C36 0.036(3) 0.032(4) 0.043(4) -0.005(3) 0.015(3) 0.001(3)
C37 0.023(3) 0.037(4) 0.032(3) 0.007(3) 0.004(2) 0.006(3)
C38 0.053(4) 0.033(4) 0.032(4) 0.005(3) 0.017(3) 0.008(3)
N8 0.019(2) 0.035(3) 0.020(2) -0.003(2) 0.0029(18) 0.000(2)
C39 0.039(3) 0.031(3) 0.022(3) 0.001(2) 0.000(3) 0.001(3)
C40 0.052(4) 0.043(4) 0.026(4) 0.000(3) 0.008(3) -0.007(3)
C41 0.027(3) 0.037(4) 0.034(3) -0.004(3) 0.007(3) -0.010(3)
C42 0.051(4) 0.026(3) 0.040(4) -0.004(3) 0.011(3) -0.009(3)
C43 0.020(3) 0.031(3) 0.034(3) 0.000(3) 0.007(2) 0.003(3)
C44 0.036(3) 0.032(4) 0.031(3) 0.001(3) 0.009(3) 0.005(3)
C45 0.029(3) 0.034(4) 0.027(3) 0.002(3) 0.008(2) 0.014(3)
C46 0.040(4) 0.031(4) 0.037(4) 0.001(3) 0.014(3) 0.008(3)

loop_
_atom_type_symbol
_atom_type_description
_atom_type_scat_dispersion_real
_atom_type_scat_dispersion_imag
_atom_type_scat_source
C C 0.0033 0.0016 'International Tables Vol C Tables 4.2.6.8 and 6.1.1.4'
H H 0.0000 0.0000 'International Tables Vol C Tables 4.2.6.8 and 6.1.1.4'
N N 0.0061 0.0033 'International Tables Vol C Tables 4.2.6.8 and 6.1.1.4'
S S 0.1246 0.1234 'International Tables Vol C Tables 4.2.6.8 and 6.1.1.4'
Cl Cl 0.1484 0.1585 'International Tables Vol C Tables 4.2.6.8 and 6.1.1.4'
Ni Ni 0.3393 1.1124 'International Tables Vol C Tables 4.2.6.8 and 6.1.1.4'

loop_
_geom_angle_atom_site_label_1
_geom_angle_atom_site_label_2
_geom_angle_atom_site_label_3
_geom_angle
N3 Ni1 N2 162.82(17)
N3 Ni1 N1 93.98(17)
N2 Ni1 N1 98.51(17)
N3 Ni1 S2 102.18(12)
N2 Ni1 S2 68.37(13)
N1 Ni1 S2 160.31(12)
N3 Ni1 S1 99.56(13)
N2 Ni1 S1 96.05(13)
N1 Ni1 S1 68.02(12)
S2 Ni1 S1 97.92(5)
N3 Ni1 S3 68.43(13)
N2 Ni1 S3 98.66(13)
N1 Ni1 S3 94.79(12)
S2 Ni1 S3 101.52(5)
S1 Ni1 S3 158.90(6)
C1 S1 Ni1 76.46(18)
C6 S2 Ni1 76.37(19)
C11 S3 Ni1 76.37(18)
C5 N1 C1 121.2(4)
C5 N1 Ni1 136.8(4)
C1 N1 Ni1 101.9(3)
C10 N2 C6 121.5(5)
C10 N2 Ni1 136.8(4)
C6 N2 Ni1 101.7(3)
C15 N3 C11 121.6(5)
C15 N3 Ni1 136.4(4)
C11 N3 Ni1 102.0(3)
N1 C1 C2 119.4(5)
N1 C1 S1 113.3(4)
C2 C1 S1 127.3(4)
C3 C2 C1 119.7(5)
C3 C2 H2 120.2
C1 C2 H2 120.2
C2 C3 C4 119.3(5)
C2 C3 H3 120.3
C4 C3 H3 120.3
C5 C4 C3 119.6(5)
C5 C4 Cl1 120.1(4)
C3 C4 Cl1 120.3(4)
N1 C5 C4 120.7(5)
N1 C5 H5 119.6
C4 C5 H5 119.6
N2 C6 C7 118.8(5)
N2 C6 S2 113.5(4)
C7 C6 S2 127.7(4)
C8 C7 C6 120.5(5)
C8 C7 H7 119.8
C6 C7 H7 119.8
C7 C8 C9 119.1(5)
C7 C8 H8 120.4
C9 C8 H8 120.4
C10 C9 C8 119.3(5)
C10 C9 Cl2 120.6(4)
C8 C9 Cl2 120.2(4)
N2 C10 C9 120.6(5)
N2 C10 H10 119.7
C9 C10 H10 119.7
N3 C11 C12 118.2(5)
N3 C11 S3 113.2(4)
C12 C11 S3 128.6(4)
C13 C12 C11 120.4(5)
C13 C12 H12 119.8
C11 C12 H12 119.8
C14 C13 C12 119.4(5)
C14 C13 H13 120.3
C12 C13 H13 120.3
C13 C14 C15 120.5(5)
C13 C14 Cl3 121.6(5)
C15 C14 Cl3 117.9(5)
N3 C15 C14 119.8(5)
N3 C15 H15 120.1
C14 C15 H15 120.1
N6 Ni2 N5 165.38(17)
N6 Ni2 N4 92.07(16)
N5 Ni2 N4 98.20(17)
N6 Ni2 S5 103.74(13)
N5 Ni2 S5 68.27(13)
N4 Ni2 S5 161.46(12)
N6 Ni2 S4 96.66(13)
N5 Ni2 S4 96.83(13)
N4 Ni2 S4 67.96(12)
S5 Ni2 S4 100.13(5)
N6 Ni2 S6 68.28(13)
N5 Ni2 S6 100.30(13)
N4 Ni2 S6 95.05(12)
S5 Ni2 S6 99.74(5)
S4 Ni2 S6 157.47(6)
C16 S4 Ni2 76.79(17)
C21 S5 Ni2 76.99(19)
C26 S6 Ni2 76.43(19)
C20 N4 C16 120.3(4)
C20 N4 Ni2 137.2(4)
C16 N4 Ni2 102.5(3)
C25 N5 C21 120.1(5)
C25 N5 Ni2 138.1(4)
C21 N5 Ni2 101.8(3)
C30 N6 C26 121.3(5)
C30 N6 Ni2 136.6(4)
C26 N6 Ni2 101.9(3)
N4 C16 C17 120.4(5)
N4 C16 S4 112.7(4)
C17 C16 S4 126.9(4)
C18 C17 C16 119.8(5)
C18 C17 H17 120.1
C16 C17 H17 120.1
C17 C18 C19 118.4(5)
C17 C18 H18 120.8
C19 C18 H18 120.8
C20 C19 C18 120.0(5)
C20 C19 Cl4 120.4(4)
C18 C19 Cl4 119.6(4)
N4 C20 C19 120.9(5)
N4 C20 H20 119.5
C19 C20 H20 119.5
N5 C21 C22 119.6(5)
N5 C21 S5 112.9(4)
C22 C21 S5 127.5(4)
C23 C22 C21 120.4(5)
C23 C22 H22 119.8
C21 C22 H22 119.8
C22 C23 C24 118.2(5)
C22 C23 H23 120.9
C24 C23 H23 120.9
C25 C24 C23 119.9(5)
C25 C24 Cl5 120.8(4)
C23 C24 Cl5 119.3(4)
N5 C25 C24 121.8(5)
N5 C25 H25 119.1
C24 C25 H25 119.1
N6 C26 C27 118.6(5)
N6 C26 S6 113.4(4)
C27 C26 S6 128.1(4)
C28 C27 C26 120.0(5)
C28 C27 H27 120.0
C26 C27 H27 120.0
C27 C28 C29 119.5(5)
C27 C28 H28 120.2
C29 C28 H28 120.2
C30 C29 C28 119.5(5)
C30 C29 Cl6 119.2(5)
C28 C29 Cl6 121.2(5)
N6 C30 C29 121.1(5)
N6 C30 H30 119.5
C29 C30 H30 119.5
C33 N7 C35 111.6(4)
C33 N7 C37 107.1(4)
C35 N7 C37 110.3(4)
C33 N7 C31 111.5(4)
C35 N7 C31 107.2(4)
C37 N7 C31 109.2(4)
C32 C31 N7 116.4(5)
C32 C31 H31A 108.2
N7 C31 H31A 108.2
C32 C31 H31B 108.2
N7 C31 H31B 108.2
H31A C31 H31B 107.4
C31 C32 H32A 109.5
C31 C32 H32B 109.5
H32A C32 H32B 109.5
C31 C32 H32C 109.5
H32A C32 H32C 109.5
H32B C32 H32C 109.5
N7 C33 C34 114.9(5)
N7 C33 H33A 108.5
C34 C33 H33A 108.5
N7 C33 H33B 108.5
C34 C33 H33B 108.5
H33A C33 H33B 107.5
C33 C34 H34A 109.5
C33 C34 H34B 109.5
H34A C34 H34B 109.5
C33 C34 H34C 109.5
H34A C34 H34C 109.5
H34B C34 H34C 109.5
C36 C35 N7 115.1(5)
C36 C35 H35A 108.5
N7 C35 H35A 108.5
C36 C35 H35B 108.5
N7 C35 H35B 108.5
H35A C35 H35B 107.5
C35 C36 H36A 109.5
C35 C36 H36B 109.5
H36A C36 H36B 109.5
C35 C36 H36C 109.5
H36A C36 H36C 109.5
H36B C36 H36C 109.5
C38 C37 N7 116.0(5)
C38 C37 H37A 108.3
N7 C37 H37A 108.3
C38 C37 H37B 108.3
N7 C37 H37B 108.3
H37A C37 H37B 107.4
C37 C38 H38A 109.5
C37 C38 H38B 109.5
H38A C38 H38B 109.5
C37 C38 H38C 109.5
H38A C38 H38C 109.5
H38B C38 H38C 109.5
C41 N8 C43 111.7(4)
C41 N8 C39 111.0(4)
C43 N8 C39 106.2(4)
C41 N8 C45 107.8(4)
C43 N8 C45 110.8(4)
C39 N8 C45 109.4(4)
C40 C39 N8 115.5(5)
C40 C39 H39A 108.4
N8 C39 H39A 108.4
C40 C39 H39B 108.4
N8 C39 H39B 108.4
H39A C39 H39B 107.5
C39 C40 H40A 109.5
C39 C40 H40B 109.5
H40A C40 H40B 109.5
C39 C40 H40C 109.5
H40A C40 H40C 109.5
H40B C40 H40C 109.5
C42 C41 N8 115.9(5)
C42 C41 H41A 108.3
N8 C41 H41A 108.3
C42 C41 H41B 108.3
N8 C41 H41B 108.3
H41A C41 H41B 107.4
C41 C42 H42A 109.5
C41 C42 H42B 109.5
H42A C42 H42B 109.5
C41 C42 H42C 109.5
H42A C42 H42C 109.5
H42B C42 H42C 109.5
N8 C43 C44 115.0(4)
N8 C43 H43A 108.5
C44 C43 H43A 108.5
N8 C43 H43B 108.5
C44 C43 H43B 108.5
H43A C43 H43B 107.5
C43 C44 H44A 109.5
C43 C44 H44B 109.5
H44A C44 H44B 109.5
C43 C44 H44C 109.5
H44A C44 H44C 109.5
H44B C44 H44C 109.5
C46 C45 N8 114.9(5)
C46 C45 H45A 108.5
N8 C45 H45A 108.5
C46 C45 H45B 108.5
N8 C45 H45B 108.5
H45A C45 H45B 107.5
C45 C46 H46A 109.5
C45 C46 H46B 109.5
H46A C46 H46B 109.5
C45 C46 H46C 109.5
H46A C46 H46C 109.5
H46B C46 H46C 109.5

loop_
_geom_bond_atom_site_label_1
_geom_bond_atom_site_label_2
_geom_bond_distance
Ni1 N3 2.038(4)
Ni1 N2 2.040(4)
Ni1 N1 2.059(4)
Ni1 S2 2.4909(16)
Ni1 S1 2.4983(15)
Ni1 S3 2.5019(15)
Cl1 C4 1.732(6)
Cl2 C9 1.734(6)
Cl3 C14 1.737(5)
S1 C1 1.725(6)
S2 C6 1.711(6)
S3 C11 1.715(6)
N1 C5 1.344(6)
N1 C1 1.347(6)
N2 C10 1.338(6)
N2 C6 1.357(7)
N3 C15 1.328(7)
N3 C11 1.368(7)
C1 C2 1.411(7)
C2 C3 1.367(7)
C2 H2 0.9500
C3 C4 1.388(7)
C3 H3 0.9500
C4 C5 1.377(7)
C5 H5 0.9500
C6 C7 1.398(8)
C7 C8 1.367(8)
C7 H7 0.9500
C8 C9 1.389(8)
C8 H8 0.9500
C9 C10 1.384(7)
C10 H10 0.9500
C11 C12 1.407(7)
C12 C13 1.357(8)
C12 H12 0.9500
C13 C14 1.357(8)
C13 H13 0.9500
C14 C15 1.391(8)
C15 H15 0.9500
Ni2 N6 2.041(4)
Ni2 N5 2.056(4)
Ni2 N4 2.058(4)
Ni2 S5 2.4870(16)
Ni2 S4 2.4987(16)
Ni2 S6 2.5033(16)
Cl4 C19 1.734(5)
Cl5 C24 1.736(5)
Cl6 C29 1.736(6)
S4 C16 1.730(5)
S5 C21 1.720(5)
S6 C26 1.712(6)
N4 C20 1.348(7)
N4 C16 1.351(6)
N5 C25 1.335(7)
N5 C21 1.359(7)
N6 C30 1.327(7)
N6 C26 1.366(7)
C16 C17 1.394(7)
C17 C18 1.380(7)
C17 H17 0.9500
C18 C19 1.393(7)
C18 H18 0.9500
C19 C20 1.375(7)
C20 H20 0.9500
C21 C22 1.408(7)
C22 C23 1.370(7)
C22 H22 0.9500
C23 C24 1.394(8)
C23 H23 0.9500
C24 C25 1.374(8)
C25 H25 0.9500
C26 C27 1.412(7)
C27 C28 1.352(8)
C27 H27 0.9500
C28 C29 1.391(8)
C28 H28 0.9500
C29 C30 1.369(8)
C30 H30 0.9500
N7 C33 1.511(7)
N7 C35 1.515(7)
N7 C37 1.517(7)
N7 C31 1.521(7)
C31 C32 1.484(8)
C31 H31A 0.9900
C31 H31B 0.9900
C32 H32A 0.9800
C32 H32B 0.9800
C32 H32C 0.9800
C33 C34 1.519(9)
C33 H33A 0.9900
C33 H33B 0.9900
C34 H34A 0.9800
C34 H34B 0.9800
C34 H34C 0.9800
C35 C36 1.504(8)
C35 H35A 0.9900
C35 H35B 0.9900
C36 H36A 0.9800
C36 H36B 0.9800
C36 H36C 0.9800
C37 C38 1.501(8)
C37 H37A 0.9900
C37 H37B 0.9900
C38 H38A 0.9800
C38 H38B 0.9800
C38 H38C 0.9800
N8 C41 1.508(7)
N8 C43 1.514(6)
N8 C39 1.525(7)
N8 C45 1.536(7)
C39 C40 1.504(8)
C39 H39A 0.9900
C39 H39B 0.9900
C40 H40A 0.9800
C40 H40B 0.9800
C40 H40C 0.9800
C41 C42 1.497(8)
C41 H41A 0.9900
C41 H41B 0.9900
C42 H42A 0.9800
C42 H42B 0.9800
C42 H42C 0.9800
C43 C44 1.515(8)
C43 H43A 0.9900
C43 H43B 0.9900
C44 H44A 0.9800
C44 H44B 0.9800
C44 H44C 0.9800
C45 C46 1.512(8)
C45 H45A 0.9900
C45 H45B 0.9900
C46 H46A 0.9800
C46 H46B 0.9800
C46 H46C 0.9800

loop_
_geom_torsion_atom_site_label_1
_geom_torsion_atom_site_label_2
_geom_torsion_atom_site_label_3
_geom_torsion_atom_site_label_4
_geom_torsion
N3 Ni1 S1 C1 -93.5(2)
N2 Ni1 S1 C1 93.8(2)
N1 Ni1 S1 C1 -3.0(2)
S2 Ni1 S1 C1 162.69(18)
S3 Ni1 S1 C1 -40.3(2)
N3 Ni1 S2 C6 166.6(2)
N2 Ni1 S2 C6 1.6(2)
N1 Ni1 S2 C6 -48.9(4)
S1 Ni1 S2 C6 -91.80(19)
S3 Ni1 S2 C6 96.44(19)
N3 Ni1 S3 C11 0.7(2)
N2 Ni1 S3 C11 169.0(2)
N1 Ni1 S3 C11 -91.7(2)
S2 Ni1 S3 C11 99.42(18)
S1 Ni1 S3 C11 -57.4(2)
N3 Ni1 N1 C5 -81.6(5)
N2 Ni1 N1 C5 86.5(5)
S2 Ni1 N1 C5 133.0(4)
S1 Ni1 N1 C5 179.6(5)
S3 Ni1 N1 C5 -13.0(5)
N3 Ni1 N1 C1 102.5(3)
N2 Ni1 N1 C1 -89.3(3)
S2 Ni1 N1 C1 -42.8(6)
S1 Ni1 N1 C1 3.8(3)
S3 Ni1 N1 C1 171.2(3)
N3 Ni1 N2 C10 117.1(7)
N1 Ni1 N2 C10 -19.0(5)
S2 Ni1 N2 C10 176.2(5)
S1 Ni1 N2 C10 -87.7(5)
S3 Ni1 N2 C10 77.2(5)
N3 Ni1 N2 C6 -61.1(7)
N1 Ni1 N2 C6 162.8(3)
S2 Ni1 N2 C6 -2.0(3)
S1 Ni1 N2 C6 94.1(3)
S3 Ni1 N2 C6 -101.0(3)
N2 Ni1 N3 C15 138.7(6)
N1 Ni1 N3 C15 -84.6(5)
S2 Ni1 N3 C15 84.0(5)
S1 Ni1 N3 C15 -16.3(5)
S3 Ni1 N3 C15 -178.2(5)
N2 Ni1 N3 C11 -44.0(7)
N1 Ni1 N3 C11 92.7(3)
S2 Ni1 N3 C11 -98.6(3)
S1 Ni1 N3 C11 161.0(3)
S3 Ni1 N3 C11 -0.9(3)
C5 N1 C1 C2 -2.6(7)
Ni1 N1 C1 C2 174.0(4)
C5 N1 C1 S1 177.8(4)
Ni1 N1 C1 S1 -5.6(4)
Ni1 S1 C1 N1 4.6(3)
Ni1 S1 C1 C2 -175.0(5)
N1 C1 C2 C3 0.6(8)
S1 C1 C2 C3 -179.8(4)
C1 C2 C3 C4 1.8(8)
C2 C3 C4 C5 -2.3(8)
C2 C3 C4 Cl1 -179.6(4)
C1 N1 C5 C4 2.2(8)
Ni1 N1 C5 C4 -173.1(4)
C3 C4 C5 N1 0.3(8)
Cl1 C4 C5 N1 177.7(4)
C10 N2 C6 C7 4.0(8)
Ni1 N2 C6 C7 -177.4(4)
C10 N2 C6 S2 -175.6(4)
Ni1 N2 C6 S2 3.0(4)
Ni1 S2 C6 N2 -2.4(3)
Ni1 S2 C6 C7 178.0(5)
N2 C6 C7 C8 -3.4(8)
S2 C6 C7 C8 176.2(4)
C6 C7 C8 C9 -0.3(8)
C7 C8 C9 C10 3.3(8)
C7 C8 C9 Cl2 -175.6(4)
C6 N2 C10 C9 -1.0(8)
Ni1 N2 C10 C9 -178.9(4)
C8 C9 C10 N2 -2.8(8)
Cl2 C9 C10 N2 176.1(4)
C15 N3 C11 C12 -1.2(7)
Ni1 N3 C11 C12 -179.0(4)
C15 N3 C11 S3 179.2(4)
Ni1 N3 C11 S3 1.4(4)
Ni1 S3 C11 N3 -1.1(3)
Ni1 S3 C11 C12 179.3(5)
N3 C11 C12 C13 0.8(8)
S3 C11 C12 C13 -179.7(4)
C11 C12 C13 C14 -0.6(8)
C12 C13 C14 C15 0.7(8)
C12 C13 C14 Cl3 179.7(4)
C11 N3 C15 C14 1.4(8)
Ni1 N3 C15 C14 178.3(4)
C13 C14 C15 N3 -1.1(8)
Cl3 C14 C15 N3 179.9(4)
N6 Ni2 S4 C16 -91.4(2)
N5 Ni2 S4 C16 94.2(2)
N4 Ni2 S4 C16 -1.9(2)
S5 Ni2 S4 C16 163.27(17)
S6 Ni2 S4 C16 -45.2(2)
N6 Ni2 S5 C21 168.0(2)
N5 Ni2 S5 C21 0.9(2)
N4 Ni2 S5 C21 -44.2(4)
S4 Ni2 S5 C21 -92.48(19)
S6 Ni2 S5 C21 98.18(18)
N6 Ni2 S6 C26 0.7(2)
N5 Ni2 S6 C26 171.2(2)
N4 Ni2 S6 C26 -89.5(2)
S5 Ni2 S6 C26 101.74(18)
S4 Ni2 S6 C26 -49.9(2)
N6 Ni2 N4 C20 -84.3(5)
N5 Ni2 N4 C20 85.2(5)
S5 Ni2 N4 C20 126.9(5)
S4 Ni2 N4 C20 179.3(5)
S6 Ni2 N4 C20 -16.0(5)
N6 Ni2 N4 C16 98.8(3)
N5 Ni2 N4 C16 -91.7(3)
S5 Ni2 N4 C16 -50.0(6)
S4 Ni2 N4 C16 2.4(3)
S6 Ni2 N4 C16 167.1(3)
N6 Ni2 N5 C25 120.6(7)
N4 Ni2 N5 C25 -13.6(6)
S5 Ni2 N5 C25 179.5(6)
S4 Ni2 N5 C25 -82.2(5)
S6 Ni2 N5 C25 83.1(5)
N6 Ni2 N5 C21 -60.1(8)
N4 Ni2 N5 C21 165.7(3)
S5 Ni2 N5 C21 -1.1(3)
S4 Ni2 N5 C21 97.1(3)
S6 Ni2 N5 C21 -97.6(3)
N5 Ni2 N6 C30 144.6(7)
N4 Ni2 N6 C30 -80.6(5)
S5 Ni2 N6 C30 89.6(5)
S4 Ni2 N6 C30 -12.6(5)
S6 Ni2 N6 C30 -175.3(6)
N5 Ni2 N6 C26 -41.0(8)
N4 Ni2 N6 C26 93.7(3)
S5 Ni2 N6 C26 -96.1(3)
S4 Ni2 N6 C26 161.8(3)
S6 Ni2 N6 C26 -0.9(3)
C20 N4 C16 C17 -2.2(7)
Ni2 N4 C16 C17 175.3(4)
C20 N4 C16 S4 178.9(4)
Ni2 N4 C16 S4 -3.5(4)
Ni2 S4 C16 N4 2.9(3)
Ni2 S4 C16 C17 -175.9(5)
N4 C16 C17 C18 0.9(8)
S4 C16 C17 C18 179.6(4)
C16 C17 C18 C19 1.2(8)
C17 C18 C19 C20 -2.0(8)
C17 C18 C19 Cl4 -179.6(4)
C16 N4 C20 C19 1.4(7)
Ni2 N4 C20 C19 -175.1(4)
C18 C19 C20 N4 0.7(8)
Cl4 C19 C20 N4 178.3(4)
C25 N5 C21 C22 2.0(8)
Ni2 N5 C21 C22 -177.5(4)
C25 N5 C21 S5 -178.9(4)
Ni2 N5 C21 S5 1.6(4)
Ni2 S5 C21 N5 -1.4(3)
Ni2 S5 C21 C22 177.7(5)
N5 C21 C22 C23 -2.2(8)
S5 C21 C22 C23 178.8(4)
C21 C22 C23 C24 0.1(8)
C22 C23 C24 C25 2.2(8)
C22 C23 C24 Cl5 -177.5(4)
C21 N5 C25 C24 0.4(8)
Ni2 N5 C25 C24 179.6(4)
C23 C24 C25 N5 -2.5(8)
Cl5 C24 C25 N5 177.2(4)
C30 N6 C26 C27 -1.6(7)
Ni2 N6 C26 C27 -177.1(4)
C30 N6 C26 S6 176.8(4)
Ni2 N6 C26 S6 1.3(4)
Ni2 S6 C26 N6 -1.1(3)
Ni2 S6 C26 C27 177.1(5)
N6 C26 C27 C28 0.6(8)
S6 C26 C27 C28 -177.6(4)
C26 C27 C28 C29 0.6(8)
C27 C28 C29 C30 -0.9(9)
C27 C28 C29 Cl6 178.3(4)
C26 N6 C30 C29 1.4(8)
Ni2 N6 C30 C29 174.9(4)
C28 C29 C30 N6 -0.1(8)
Cl6 C29 C30 N6 -179.3(4)
C33 N7 C31 C32 63.2(6)
C35 N7 C31 C32 -174.4(5)
C37 N7 C31 C32 -54.9(6)
C35 N7 C33 C34 -55.0(6)
C37 N7 C33 C34 -175.8(5)
C31 N7 C33 C34 64.9(6)
C33 N7 C35 C36 -53.9(6)
C37 N7 C35 C36 64.9(6)
C31 N7 C35 C36 -176.3(5)
C33 N7 C37 C38 -174.8(5)
C35 N7 C37 C38 63.6(6)
C31 N7 C37 C38 -54.0(6)
C41 N8 C39 C40 66.7(6)
C43 N8 C39 C40 -171.7(5)
C45 N8 C39 C40 -52.1(6)
C43 N8 C41 C42 -55.1(6)
C39 N8 C41 C42 63.2(6)
C45 N8 C41 C42 -177.1(5)
C41 N8 C43 C44 -53.1(6)
C39 N8 C43 C44 -174.2(5)
C45 N8 C43 C44 67.0(6)
C41 N8 C45 C46 -175.5(5)
C43 N8 C45 C46 62.0(6)
C39 N8 C45 C46 -54.7(6)
